data_7061622
loop_
_publ_author_name
'Rivera, Carolina'
'Bacilio-Beltr\'an, H\'ector Alejandro'
'Puebla-P\'erez, Ana Maria'
'Rangel-Salas, Irma Idalia'
'Alvarado--Rodr\'iguez, Jos\'e G'
'Flores-Moreno, Roberto'
'Vel\'azquez- Ju\'arez, Gilberto'
'Peregrina-Lucano, Alejandro Aar\'on'
'Becerra-Martinez, Elvia'
'Valdez-Ruvalcaba, Jaime'
'Rubio-Garcia, J. Emiliano'
'Cortes-Llamas, Sara Angelica'

_publ_section_title
;
 Cis and trans platinum(II) N-heterocyclic carbene isomers: synthesis,
 characterization and biological activity
;
_journal_name_full 'New Journal of Chemistry'
_journal_paper_doi 10.1039/D2NJ02508F
_journal_year 2022
_chemical_formula_moiety 'C10 H16 Cl2 N4 Pt'
_chemical_formula_sum 'C10 H16 Cl2 N4 Pt'
_chemical_formula_weight 458.26
_chemical_melting_point 573
_chemical_name_systematic trans-bis(N,N'-dimethylimidazole)dichloroplatinum(II)
_space_group_crystal_system monoclinic
_space_group_IT_number 14
_space_group_name_Hall '-P 2ybc'
_space_group_name_H-M_alt 'P 1 21/c 1'
_atom_sites_solution_hydrogens geom
_atom_sites_solution_primary dual
_audit_creation_date 2022-01-20
_audit_creation_method
;
Olex2 1.5
(compiled 2021.12.09 svn.r5202d8cf for OlexSys, GUI svn.r6439)
;
_audit_update_record
;
2022-01-24 deposited with the CCDC.	2022-06-27 downloaded from the CCDC.
;
_cell_angle_alpha 90
_cell_angle_beta 102.895(3)
_cell_angle_gamma 90
_cell_formula_units_Z 2
_cell_length_a 6.5840(2)
_cell_length_b 8.8961(3)
_cell_length_c 12.5131(4)
_cell_measurement_reflns_used 10799
_cell_measurement_temperature 295.15
_cell_measurement_theta_max 29.4920
_cell_measurement_theta_min 3.8770
_cell_volume 714.43(4)
_computing_cell_refinement
;
CrysAlisPro, Agilent Technologies,
Version 1.171.37.35 (release 13-08-2014 CrysAlis171 .NET)
(compiled Aug 13 2014,18:06:01)
;
_computing_data_collection
;
CrysAlisPro, Agilent Technologies,
Version 1.171.37.35 (release 13-08-2014 CrysAlis171 .NET)
(compiled Aug 13 2014,18:06:01)
;
_computing_data_reduction
;
CrysAlisPro, Agilent Technologies,
Version 1.171.37.35 (release 13-08-2014 CrysAlis171 .NET)
(compiled Aug 13 2014,18:06:01)
;
_computing_molecular_graphics 'Olex2 1.5 (Dolomanov et al., 2009)'
_computing_publication_material 'Olex2 1.5 (Dolomanov et al., 2009)'
_computing_structure_refinement 'SHELXL 2018/3 (Sheldrick, 2015)'
_computing_structure_solution 'SHELXT 2014/5 (Sheldrick, 2014)'
_diffrn_ambient_temperature 295.15
_diffrn_detector 'CCD plate'
_diffrn_detector_area_resol_mean 10.3659
_diffrn_detector_type Atlas
_diffrn_measured_fraction_theta_full 0.999
_diffrn_measured_fraction_theta_max 0.999
_diffrn_measurement_details
;
#__ type_ start__ end____ width___ exp.time_
  1 omega  -13.00   86.00   1.0000   35.0000
omega____ theta____ kappa____ phi______ frames
    -       11.4454   37.0000  -30.0000 99

#__ type_ start__ end____ width___ exp.time_
  2 omega  -77.00  100.00   1.0000   35.0000
omega____ theta____ kappa____ phi______ frames
    -       11.4454    0.0000  -90.0000 177

#__ type_ start__ end____ width___ exp.time_
  3 omega  -77.00  100.00   1.0000   35.0000
omega____ theta____ kappa____ phi______ frames
    -       11.4454    0.0000  150.0000 177

#__ type_ start__ end____ width___ exp.time_
  4 omega  -25.00   31.00   1.0000   35.0000
omega____ theta____ kappa____ phi______ frames
    -       -9.9610  -99.0000   30.0000 56

#__ type_ start__ end____ width___ exp.time_
  5 omega  -70.00  -22.00   1.0000   35.0000
omega____ theta____ kappa____ phi______ frames
    -       -9.9610  132.0000 -175.0000 48

#__ type_ start__ end____ width___ exp.time_
  6 omega    1.00   50.00   1.0000   35.0000
omega____ theta____ kappa____ phi______ frames
    -       -9.9610 -132.0000  115.0000 49

#__ type_ start__ end____ width___ exp.time_
  7 omega  -73.00  -26.00   1.0000   35.0000
omega____ theta____ kappa____ phi______ frames
    -       -9.9610  137.0000    1.0000 47

#__ type_ start__ end____ width___ exp.time_
  8 omega  -25.00   52.00   1.0000   35.0000
omega____ theta____ kappa____ phi______ frames
    -       11.4454  -99.0000    0.0000 77

#__ type_ start__ end____ width___ exp.time_
  9 omega  -25.00   52.00   1.0000   35.0000
omega____ theta____ kappa____ phi______ frames
    -       11.4454  -99.0000 -180.0000 77

#__ type_ start__ end____ width___ exp.time_
 10 omega  -25.00   31.00   1.0000   35.0000
omega____ theta____ kappa____ phi______ frames
    -       -9.9610  -99.0000  120.0000 56

#__ type_ start__ end____ width___ exp.time_
 11 omega    5.00   75.00   1.0000   35.0000
omega____ theta____ kappa____ phi______ frames
    -       11.4454 -137.0000  -61.0000 70

#__ type_ start__ end____ width___ exp.time_
 12 omega  -25.00   52.00   1.0000   35.0000
omega____ theta____ kappa____ phi______ frames
    -       11.4454  -99.0000 -150.0000 77

#__ type_ start__ end____ width___ exp.time_
 13 omega  -25.00   52.00   1.0000   35.0000
omega____ theta____ kappa____ phi______ frames
    -       11.4454  -99.0000   60.0000 77
;
_diffrn_measurement_device 'four-circle diffractometer'
_diffrn_measurement_device_type 'Xcalibur, Atlas, Gemini'
_diffrn_measurement_method '\w scans'
_diffrn_orient_matrix_UB_11 0.0082749000
_diffrn_orient_matrix_UB_12 -0.0333636000
_diffrn_orient_matrix_UB_13 -0.0503350000
_diffrn_orient_matrix_UB_21 0.0608425000
_diffrn_orient_matrix_UB_22 -0.0589841000
_diffrn_orient_matrix_UB_23 0.0290920000
_diffrn_orient_matrix_UB_31 -0.0918815000
_diffrn_orient_matrix_UB_32 -0.0420361000
_diffrn_orient_matrix_UB_33 -0.0008701000
_diffrn_radiation_monochromator graphite
_diffrn_radiation_probe x-ray
_diffrn_radiation_type 'Mo K\a'
_diffrn_radiation_wavelength 0.71073
_diffrn_reflns_av_R_equivalents 0.0325
_diffrn_reflns_av_unetI/netI 0.0104
_diffrn_reflns_Laue_measured_fraction_full 0.999
_diffrn_reflns_Laue_measured_fraction_max 0.999
_diffrn_reflns_limit_h_max 8
_diffrn_reflns_limit_h_min -8
_diffrn_reflns_limit_k_max 11
_diffrn_reflns_limit_k_min -11
_diffrn_reflns_limit_l_max 15
_diffrn_reflns_limit_l_min -15
_diffrn_reflns_number 19681
_diffrn_reflns_point_group_measured_fraction_full 0.999
_diffrn_reflns_point_group_measured_fraction_max 0.999
_diffrn_reflns_theta_full 25.242
_diffrn_reflns_theta_max 26.372
_diffrn_reflns_theta_min 3.174
_diffrn_source 'Enhance (Mo) X-ray Source'
_exptl_absorpt_coefficient_mu 10.179
_exptl_absorpt_correction_T_max 1.00000
_exptl_absorpt_correction_T_min 0.28258
_exptl_absorpt_correction_type multi-scan
_exptl_absorpt_process_details
;
CrysAlisPro, Agilent Technologies,
Version 1.171.37.35 (release 13-08-2014 CrysAlis171 .NET)
(compiled Aug 13 2014,18:06:01)
Empirical absorption correction using spherical harmonics,
 implemented in SCALE3 ABSPACK scaling algorithm.
;
_exptl_crystal_colour 'clear colourless'
_exptl_crystal_colour_lustre clear
_exptl_crystal_colour_primary colourless
_exptl_crystal_density_diffrn 2.130
_exptl_crystal_description block
_exptl_crystal_F_000 432
_exptl_crystal_size_max 0.4
_exptl_crystal_size_mid 0.4
_exptl_crystal_size_min 0.3
_refine_diff_density_max 0.405
_refine_diff_density_min -0.808
_refine_diff_density_rms 0.090
_refine_ls_extinction_method none
_refine_ls_goodness_of_fit_ref 1.107
_refine_ls_hydrogen_treatment constr
_refine_ls_matrix_type full
_refine_ls_number_parameters 81
_refine_ls_number_reflns 1450
_refine_ls_number_restraints 0
_refine_ls_restrained_S_all 1.107
_refine_ls_R_factor_all 0.0162
_refine_ls_R_factor_gt 0.0137
_refine_ls_shift/su_max 0.000
_refine_ls_shift/su_mean 0.000
_refine_ls_structure_factor_coef Fsqd
_refine_ls_weighting_details 'w=1/[\s^2^(Fo^2^)+(0.0185P)^2^+0.6911P] where P=(Fo^2^+2Fc^2^)/3'
_refine_ls_weighting_scheme calc
_refine_ls_wR_factor_gt 0.0354
_refine_ls_wR_factor_ref 0.0376
_reflns_Friedel_coverage 0.000
_reflns_number_gt 1289
_reflns_number_total 1450
_reflns_threshold_expression 'I > 2\s(I)'
_cod_data_source_file d2nj02508f3.cif
_cod_data_source_block 1b
_cod_database_code 7061622
_shelx_shelxl_version_number 2018/3
_shelx_space_group_comment
;
The symmetry employed for this shelxl refinement is uniquely defined
by the following loop, which should always be used as a source of
symmetry information in preference to the above space-group names.
They are only intended as comments.
;
_shelx_estimated_absorpt_t_max 0.150
_shelx_estimated_absorpt_t_min 0.106
_olex2_refinement_description
;
1. Fixed Uiso
 At 1.2 times of:
  All C(H) groups
 At 1.5 times of:
  All C(H,H,H) groups
2.a Aromatic/amide H refined with riding coordinates:
 C2(H2), C3(H3)
2.b Idealised Me refined as rotating group:
 C4(H4A,H4B,H4C), C5(H5A,H5B,H5C)
;

loop_
_space_group_symop_operation_xyz
'x, y, z'
'-x, y+1/2, -z+1/2'
'-x, -y, -z'
'x, -y-1/2, z-1/2'

loop_
_atom_site_label
_atom_site_type_symbol
_atom_site_fract_x
_atom_site_fract_y
_atom_site_fract_z
_atom_site_U_iso_or_equiv
_atom_site_adp_type
_atom_site_occupancy
_atom_site_site_symmetry_order
_atom_site_calc_flag
_atom_site_refinement_flags_posn
_atom_site_refinement_flags_adp
_atom_site_refinement_flags_occupancy
_atom_site_disorder_assembly
_atom_site_disorder_group
Pt1 Pt 0.500000 0.500000 0.500000 0.02737(6) Uani 1 2 d S . P . .
Cl1 Cl 0.59164(12) 0.24992(8) 0.52871(6) 0.04396(17) Uani 1 1 d . . . . .
N1 N 0.3731(5) 0.4889(2) 0.2518(2) 0.0372(6) Uani 1 1 d . . . . .
N2 N 0.1455(4) 0.3783(3) 0.3214(2) 0.0401(6) Uani 1 1 d . . . . .
C1 C 0.3288(4) 0.4508(3) 0.3489(2) 0.0320(6) Uani 1 1 d . . . . .
C2 C 0.2195(5) 0.4380(4) 0.1657(3) 0.0476(8) Uani 1 1 d . . . . .
H2 H 0.216040 0.449489 0.091404 0.057 Uiso 1 1 calc R U . . .
C3 C 0.0778(5) 0.3694(4) 0.2088(3) 0.0518(9) Uani 1 1 d . . . . .
H3 H -0.044027 0.323987 0.170548 0.062 Uiso 1 1 calc R U . . .
C4 C 0.5587(5) 0.5689(4) 0.2393(3) 0.0504(8) Uani 1 1 d . . . . .
H4A H 0.632636 0.605186 0.309463 0.076 Uiso 1 1 calc R U . . .
H4B H 0.519349 0.652199 0.190318 0.076 Uiso 1 1 calc R U . . .
H4C H 0.646796 0.502002 0.209826 0.076 Uiso 1 1 calc R U . . .
C5 C 0.0366(5) 0.3161(5) 0.4005(3) 0.0632(10) Uani 1 1 d . . . . .
H5A H 0.127394 0.317029 0.472125 0.095 Uiso 1 1 calc R U . . .
H5B H -0.004688 0.214595 0.380439 0.095 Uiso 1 1 calc R U . . .
H5C H -0.084754 0.375601 0.401150 0.095 Uiso 1 1 calc R U . . .

loop_
_atom_site_aniso_label
_atom_site_aniso_U_11
_atom_site_aniso_U_22
_atom_site_aniso_U_33
_atom_site_aniso_U_23
_atom_site_aniso_U_13
_atom_site_aniso_U_12
Pt1 0.02661(9) 0.03131(10) 0.02232(9) 0.00137(5) 0.00148(6) -0.00393(5)
Cl1 0.0522(4) 0.0363(3) 0.0385(4) 0.0020(3) -0.0003(3) 0.0037(3)
N1 0.0423(15) 0.0404(15) 0.0260(13) -0.0006(9) 0.0011(11) 0.0031(10)
N2 0.0324(12) 0.0425(14) 0.0403(14) -0.0054(11) -0.0029(10) -0.0049(11)
C1 0.0358(14) 0.0289(12) 0.0286(14) 0.0005(12) 0.0018(11) 0.0007(12)
C2 0.0553(19) 0.0504(19) 0.0285(15) -0.0071(14) -0.0087(14) 0.0117(17)
C3 0.0422(17) 0.052(2) 0.0490(19) -0.0152(16) -0.0149(14) 0.0038(15)
C4 0.058(2) 0.058(2) 0.0362(17) 0.0055(16) 0.0144(14) -0.0090(17)
C5 0.0432(18) 0.074(3) 0.071(3) 0.003(2) 0.0094(17) -0.0222(18)

loop_
_atom_type_symbol
_atom_type_description
_atom_type_scat_dispersion_real
_atom_type_scat_dispersion_imag
_atom_type_scat_source
C C 0.0033 0.0016 'International Tables Vol C Tables 4.2.6.8 and 6.1.1.4'
H H 0.0000 0.0000 'International Tables Vol C Tables 4.2.6.8 and 6.1.1.4'
Cl Cl 0.1484 0.1585 'International Tables Vol C Tables 4.2.6.8 and 6.1.1.4'
N N 0.0061 0.0033 'International Tables Vol C Tables 4.2.6.8 and 6.1.1.4'
Pt Pt -1.7033 8.3905 'International Tables Vol C Tables 4.2.6.8 and 6.1.1.4'

loop_
_geom_angle_atom_site_label_1
_geom_angle_atom_site_label_2
_geom_angle_atom_site_label_3
_geom_angle
_geom_angle_site_symmetry_1
_geom_angle_site_symmetry_3
_geom_angle_publ_flag
Cl1 Pt1 Cl1 180.0 3_666 . ?
C1 Pt1 Cl1 89.51(8) . 3_666 ?
C1 Pt1 Cl1 90.49(8) . . ?
C1 Pt1 Cl1 89.51(8) 3_666 . ?
C1 Pt1 Cl1 90.49(8) 3_666 3_666 ?
C1 Pt1 C1 180.0 . 3_666 ?
C1 N1 C2 110.6(3) . . ?
C1 N1 C4 125.1(3) . . ?
C2 N1 C4 124.3(3) . . ?
C1 N2 C3 110.8(3) . . ?
C1 N2 C5 123.9(3) . . ?
C3 N2 C5 125.2(3) . . ?
N1 C1 Pt1 126.7(2) . . ?
N2 C1 Pt1 128.7(2) . . ?
N2 C1 N1 104.5(2) . . ?
N1 C2 H2 126.5 . . ?
C3 C2 N1 107.0(3) . . ?
C3 C2 H2 126.5 . . ?
N2 C3 H3 126.5 . . ?
C2 C3 N2 107.0(3) . . ?
C2 C3 H3 126.5 . . ?
N1 C4 H4A 109.5 . . ?
N1 C4 H4B 109.5 . . ?
N1 C4 H4C 109.5 . . ?
H4A C4 H4B 109.5 . . ?
H4A C4 H4C 109.5 . . ?
H4B C4 H4C 109.5 . . ?
N2 C5 H5A 109.5 . . ?
N2 C5 H5B 109.5 . . ?
N2 C5 H5C 109.5 . . ?
H5A C5 H5B 109.5 . . ?
H5A C5 H5C 109.5 . . ?
H5B C5 H5C 109.5 . . ?

loop_
_geom_bond_atom_site_label_1
_geom_bond_atom_site_label_2
_geom_bond_distance
_geom_bond_site_symmetry_2
_geom_bond_publ_flag
Pt1 Cl1 2.3121(7) 3_666 ?
Pt1 Cl1 2.3121(7) . ?
Pt1 C1 2.021(3) . ?
Pt1 C1 2.021(3) 3_666 ?
N1 C1 1.354(4) . ?
N1 C2 1.380(4) . ?
N1 C4 1.452(4) . ?
N2 C1 1.344(4) . ?
N2 C3 1.381(4) . ?
N2 C5 1.455(4) . ?
C2 H2 0.9300 . ?
C2 C3 1.326(5) . ?
C3 H3 0.9300 . ?
C4 H4A 0.9600 . ?
C4 H4B 0.9600 . ?
C4 H4C 0.9600 . ?
C5 H5A 0.9600 . ?
C5 H5B 0.9600 . ?
C5 H5C 0.9600 . ?

loop_
_geom_hbond_atom_site_label_D
_geom_hbond_atom_site_label_H
_geom_hbond_atom_site_label_A
_geom_hbond_distance_DH
_geom_hbond_distance_HA
_geom_hbond_distance_DA
_geom_hbond_angle_DHA
_geom_hbond_site_symmetry_A
_geom_hbond_publ_flag
C3 H3 Cl1 0.93 2.73 3.638(3) 166.5 4_465 yes
C4 H4B Cl1 0.96 2.81 3.652(3) 146.7 2_655 yes

loop_
_geom_torsion_atom_site_label_1
_geom_torsion_atom_site_label_2
_geom_torsion_atom_site_label_3
_geom_torsion_atom_site_label_4
_geom_torsion
_geom_torsion_site_symmetry_1
_geom_torsion_site_symmetry_2
_geom_torsion_site_symmetry_3
_geom_torsion_site_symmetry_4
_geom_torsion_publ_flag
N1 C2 C3 N2 -0.2(4) . . . . ?
C1 N1 C2 C3 0.7(4) . . . . ?
C1 N2 C3 C2 -0.4(4) . . . . ?
C2 N1 C1 Pt1 -179.2(2) . . . . ?
C2 N1 C1 N2 -1.0(3) . . . . ?
C3 N2 C1 Pt1 179.0(2) . . . . ?
C3 N2 C1 N1 0.8(3) . . . . ?
C4 N1 C1 Pt1 2.3(4) . . . . ?
C4 N1 C1 N2 -179.4(3) . . . . ?
C4 N1 C2 C3 179.2(3) . . . . ?
C5 N2 C1 Pt1 -1.9(4) . . . . ?
C5 N2 C1 N1 179.9(3) . . . . ?
C5 N2 C3 C2 -179.5(3) . . . . ?
